data_1505600
loop_
_publ_author_name
'Bissember, Alex C.'
'Phillis, Andrew T.'
'Banwell, Martin G.'
'Willis, Anthony C.'

_publ_section_title
;
 Base-promoted reactions of dichlorocarbene adducts of cyclic enamines: a
 new route to annulated pyrroles.
;
_journal_issue 26
_journal_name_full 'Organic letters'
_journal_page_first 5421
_journal_page_last 5424
_journal_paper_doi 10.1021/ol7021774
_journal_volume 9
_journal_year 2007
_chemical_compound_source local
_chemical_formula_moiety 'C15 H18 O2'
_chemical_formula_sum 'C15 H18 O2'
_chemical_formula_weight 230.31
_space_group_IT_number 14
_symmetry_cell_setting monoclinic
_symmetry_space_group_name_Hall '-P 2yab'
_symmetry_space_group_name_H-M 'P 1 21/a 1'
_atom_sites_solution_hydrogens geom
_atom_sites_solution_primary direct
_audit_creation_date 07-05-25
_audit_creation_method CRYSTALS_ver_12.18
_audit_update_record
;
2007-05-25 - Report on C15 H18 O2
              by Anthony C. Willis
              for  Alex Bissember and Martin Banwell

2007-05-25 - passes checkcif tests with minor warnings

;
_cell_angle_alpha 90
_cell_angle_beta 95.0722(11)
_cell_angle_gamma 90
_cell_formula_units_Z 4
_cell_length_a 12.4990(2)
_cell_length_b 7.7906(1)
_cell_length_c 13.1409(2)
_cell_measurement_reflns_used 19191
_cell_measurement_temperature 200
_cell_measurement_theta_max 30
_cell_measurement_theta_min 2.6
_cell_volume 1274.58(3)
_computing_cell_refinement 'Denzo/Scalepack (Otwinowski & Minor, 1997)'
_computing_data_collection 'COLLECT (Nonius BV, 1997)'
_computing_data_reduction 'Denzo/Scalepack (Otwinowski & Minor, 1997)'
_computing_molecular_graphics
;
ORTEP-II (Johnson 1976) in teXsan (MSC, 1992-1997)
;
_computing_publication_material 'CRYSTALS (Watkin et al 2003)'
_computing_structure_refinement 'CRYSTALS (Watkin et al 2003)'
_computing_structure_solution 'SIR92 (Altomare et al, 1994)'
_diffrn_ambient_temperature 200
_diffrn_measured_fraction_theta_full 0.998
_diffrn_measured_fraction_theta_max 0.998
_diffrn_measurement_device_type 'Nonius KappaCCD'
_diffrn_measurement_method ' \f and \w scans with CCD '
_diffrn_radiation_monochromator graphite
_diffrn_radiation_type 'Mo K\a'
_diffrn_radiation_wavelength 0.71073
_diffrn_reflns_av_R_equivalents 0.035
_diffrn_reflns_limit_h_max 17
_diffrn_reflns_limit_h_min -17
_diffrn_reflns_limit_k_max 10
_diffrn_reflns_limit_k_min -10
_diffrn_reflns_limit_l_max 18
_diffrn_reflns_limit_l_min -18
_diffrn_reflns_number 36110
_diffrn_reflns_theta_full 30.074
_diffrn_reflns_theta_max 30.074
_diffrn_reflns_theta_min 3.043
_diffrn_standards_number 0
_exptl_absorpt_coefficient_mu 0.078
_exptl_absorpt_correction_T_max 0.991
_exptl_absorpt_correction_T_min 0.978
_exptl_absorpt_correction_type integration
_exptl_absorpt_process_details
;
via Gaussian method (Coppens, 1970) implemented in maXus (2000)
;
_exptl_crystal_colour yellow
_exptl_crystal_density_diffrn 1.200
_exptl_crystal_density_meas ?
_exptl_crystal_description block
_exptl_crystal_F_000 496
_exptl_crystal_size_max 0.30
_exptl_crystal_size_mid 0.26
_exptl_crystal_size_min 0.12
_refine_diff_density_max 0.20
_refine_diff_density_min -0.19
_refine_ls_extinction_method None
_refine_ls_goodness_of_fit_ref 1.1294
_refine_ls_hydrogen_treatment refxyz
_refine_ls_matrix_type full
_refine_ls_number_parameters 208
_refine_ls_number_reflns 2252
_refine_ls_number_restraints 0
_refine_ls_R_factor_all 0.0562
_refine_ls_R_factor_gt 0.0341
_refine_ls_shift/su_max 0.003585
_refine_ls_structure_factor_coef F
_refine_ls_weighting_details
;
  Method, part 1, Chebychev polynomial,
(Watkin, 1994, Prince, 1982)
  [weight] = 1.0/[A~0~*T~0~(x)+A~1~*T~1~(x) ... +A~n-1~]*T~n-1~(x)]
  where A~i~ are the Chebychev coefficients listed below and x= Fcalc/Fmax
  Method = Robust Weighting (Prince, 1982)
  W = [weight] * [1-(deltaF/6*sigmaF)^2^]^2^
  A~i~ are:
  0.811 0.478 0.487
;
_refine_ls_weighting_scheme calc
_refine_ls_wR_factor_all 0.0540
_refine_ls_wR_factor_gt 0.0417
_refine_ls_wR_factor_ref 0.0417
_reflns_limit_h_max 17
_reflns_limit_h_min -17
_reflns_limit_k_max 10
_reflns_limit_k_min 0
_reflns_limit_l_max 18
_reflns_limit_l_min 0
_reflns_number_gt 2252
_reflns_number_total 3735
_reflns_threshold_expression I>3.0\s(I)
_oxford_diffrn_Wilson_B_factor 2.59
_oxford_diffrn_Wilson_scale 0.91
_oxford_refine_ls_scale 1.135(2)
_oxford_structure_analysis_title '5251416 ban0730'
_cod_data_source_file ol7021774-file006.cif
_cod_data_source_block ban0730
_cod_depositor_comments
;
The following automatic conversions were performed:

'_symmetry_cell_setting' value 'Monoclinic' changed to 'monoclinic'
according to /home/saulius/struct/CIF-dictionaries/cif_core.dic
dictionary named 'cif_core.dic' version 2.4.1 from 2010-06-29.

Automatic conversion script
Id: cif_fix_values 1715 2011-07-08 13:25:40Z adriana 

The following automatic conversions were performed:

'_exptl_crystal_density_meas' value ' not measured ' was changed to
'?' - the value is perceived as not measured.

Automatic conversion script
Id: cif_fix_values 3008 2015-01-20 13:52:24Z robertas 
;
_cod_original_sg_symbol_H-M 'P 1 21/a 1 '
_cod_database_code 1505600

loop_
_symmetry_equiv_pos_as_xyz
x,y,z
-x,-y,-z
-x+1/2,y+1/2,-z
x+1/2,-y+1/2,z

loop_
_atom_site_label
_atom_site_type_symbol
_atom_site_fract_x
_atom_site_fract_y
_atom_site_fract_z
_atom_site_U_iso_or_equiv
_atom_site_occupancy
_atom_site_adp_type
C1 C 0.36863(8) 0.48908(13) 0.73374(8) 0.0281 1.0000 Uani
C2 C 0.39920(9) 0.50921(15) 0.63831(8) 0.0312 1.0000 Uani
C3 C 0.36739(9) 0.64782(15) 0.56630(8) 0.0323 1.0000 Uani
C4 C 0.25802(9) 0.73126(16) 0.56072(9) 0.0353 1.0000 Uani
C5 C 0.17542(9) 0.64409(16) 0.62152(9) 0.0338 1.0000 Uani
C6 C 0.20134(8) 0.67179(13) 0.73400(8) 0.0286 1.0000 Uani
C7 C 0.13382(9) 0.77119(15) 0.78919(10) 0.0366 1.0000 Uani
C8 C 0.15798(11) 0.80488(16) 0.89205(10) 0.0418 1.0000 Uani
C9 C 0.25092(11) 0.73970(17) 0.94264(10) 0.0409 1.0000 Uani
C10 C 0.31832(10) 0.63788(15) 0.88980(8) 0.0346 1.0000 Uani
C11 C 0.29494(8) 0.60328(13) 0.78551(8) 0.0269 1.0000 Uani
O12 O 0.40624(7) 0.36725(11) 0.80165(6) 0.0382 1.0000 Uani
C13 C 0.47333(10) 0.21741(14) 0.78038(9) 0.0353 1.0000 Uani
C14 C 0.47392(15) 0.11962(19) 0.88067(11) 0.0510 1.0000 Uani
C15 C 0.58650(10) 0.27195(18) 0.76221(11) 0.0412 1.0000 Uani
C16 C 0.41997(12) 0.11124(19) 0.69302(12) 0.0467 1.0000 Uani
O17 O 0.43061(8) 0.69370(14) 0.50500(8) 0.0522 1.0000 Uani
H21 H 0.4547(11) 0.4388(18) 0.6171(10) 0.0374 1.0000 Uiso
H41 H 0.2681(12) 0.854(2) 0.5836(11) 0.0417 1.0000 Uiso
H42 H 0.2339(12) 0.7341(19) 0.4891(12) 0.0417 1.0000 Uiso
H51 H 0.1038(12) 0.6916(18) 0.6003(11) 0.0400 1.0000 Uiso
H52 H 0.1734(11) 0.519(2) 0.6069(11) 0.0400 1.0000 Uiso
H71 H 0.0680(12) 0.8172(19) 0.7529(11) 0.0439 1.0000 Uiso
H81 H 0.1072(13) 0.875(2) 0.9305(12) 0.0508 1.0000 Uiso
H91 H 0.2669(13) 0.760(2) 1.0151(13) 0.0493 1.0000 Uiso
H101 H 0.3852(12) 0.5884(18) 0.9252(11) 0.0414 1.0000 Uiso
H141 H 0.5223(14) 0.016(2) 0.8788(13) 0.0614 1.0000 Uiso
H142 H 0.5018(14) 0.196(2) 0.9401(14) 0.0614 1.0000 Uiso
H143 H 0.4013(15) 0.088(2) 0.8883(13) 0.0614 1.0000 Uiso
H151 H 0.6305(13) 0.170(2) 0.7664(12) 0.0490 1.0000 Uiso
H152 H 0.6149(13) 0.352(2) 0.8156(12) 0.0490 1.0000 Uiso
H153 H 0.5914(13) 0.326(2) 0.6962(13) 0.0490 1.0000 Uiso
H161 H 0.4507(13) -0.006(2) 0.6958(12) 0.0554 1.0000 Uiso
H162 H 0.3465(14) 0.096(2) 0.7033(12) 0.0554 1.0000 Uiso
H163 H 0.4266(13) 0.160(2) 0.6263(13) 0.0554 1.0000 Uiso

loop_
_atom_site_aniso_label
_atom_site_aniso_U_11
_atom_site_aniso_U_22
_atom_site_aniso_U_33
_atom_site_aniso_U_23
_atom_site_aniso_U_13
_atom_site_aniso_U_12
C1 0.0265(5) 0.0286(5) 0.0286(5) 0.0014(4) -0.0011(4) 0.0037(4)
C2 0.0287(5) 0.0345(5) 0.0302(5) 0.0007(4) 0.0018(4) 0.0040(4)
C3 0.0344(5) 0.0344(5) 0.0278(5) 0.0014(4) 0.0013(4) -0.0029(4)
C4 0.0357(6) 0.0391(6) 0.0296(5) 0.0076(5) -0.0049(4) 0.0017(5)
C5 0.0268(5) 0.0384(6) 0.0348(5) 0.0002(4) -0.0049(4) 0.0011(4)
C6 0.0265(5) 0.0254(4) 0.0336(5) 0.0016(4) 0.0009(4) -0.0010(4)
C7 0.0315(5) 0.0317(5) 0.0465(7) 0.0008(5) 0.0032(5) 0.0061(4)
C8 0.0449(7) 0.0357(6) 0.0465(7) -0.0034(5) 0.0137(5) 0.0074(5)
C9 0.0514(7) 0.0402(6) 0.0317(6) -0.0037(5) 0.0077(5) 0.0037(5)
C10 0.0385(6) 0.0359(5) 0.0292(5) 0.0014(4) 0.0011(4) 0.0057(4)
C11 0.0274(5) 0.0251(4) 0.0283(5) 0.0014(4) 0.0021(4) 0.0012(4)
O12 0.0473(5) 0.0375(4) 0.0301(4) 0.0054(3) 0.0047(3) 0.0193(4)
C13 0.0409(6) 0.0303(5) 0.0342(6) -0.0003(4) 0.0002(4) 0.0127(4)
C14 0.0703(10) 0.0414(7) 0.0417(7) 0.0100(6) 0.0070(6) 0.0218(7)
C15 0.0382(6) 0.0390(6) 0.0449(7) -0.0020(5) -0.0045(5) 0.0108(5)
C16 0.0473(7) 0.0412(7) 0.0500(8) -0.0074(6) -0.0047(6) 0.0031(6)
O17 0.0526(6) 0.0588(6) 0.0477(6) 0.0155(5) 0.0186(4) 0.0030(5)

loop_
_atom_type_symbol
_atom_type_scat_dispersion_real
_atom_type_scat_dispersion_imag
_atom_type_scat_Cromer_Mann_a1
_atom_type_scat_Cromer_Mann_b1
_atom_type_scat_Cromer_Mann_a2
_atom_type_scat_Cromer_Mann_b2
_atom_type_scat_Cromer_Mann_a3
_atom_type_scat_Cromer_Mann_b3
_atom_type_scat_Cromer_Mann_a4
_atom_type_scat_Cromer_Mann_b4
_atom_type_scat_Cromer_Mann_c
_atom_type_scat_source
C 0.0033 0.0016 2.3100 20.8439 1.0200 10.2075 1.5886 0.5687 0.8650 51.6512 0.2156 'International Tables Vol C 4.2.6.8 and 6.1.1.4'
H 0.0000 0.0000 0.4930 10.5109 0.3229 26.1257 0.1402 3.1424 0.0408 57.7998 0.0030 'International Tables Vol C 4.2.6.8 and 6.1.1.4'
O 0.0106 0.0060 3.0485 13.2771 2.2868 5.7011 1.5463 0.3239 0.8670 32.9089 0.2508 'International Tables Vol C 4.2.6.8 and 6.1.1.4'

loop_
_exptl_crystal_face_index_h
_exptl_crystal_face_index_k
_exptl_crystal_face_index_l
_exptl_crystal_face_perp_dist
0 0 1 0.070
0 0 -1 0.050
-5 3 0 0.099
5 -3 0 0.160
2 1 0 0.141
-2 -1 0 0.155

loop_
_geom_angle_atom_site_label_1
_geom_angle_atom_site_label_2
_geom_angle_atom_site_label_3
_geom_angle
_geom_angle_publ_flag
C2 C1 C11 126.29(9) yes
C2 C1 O12 125.51(10) yes
C11 C1 O12 108.05(9) yes
C1 C2 C3 126.93(10) yes
C1 C2 H21 118.7(8) no
C3 C2 H21 113.6(8) no
C2 C3 C4 122.74(10) yes
C2 C3 O17 118.88(11) yes
C4 C3 O17 118.32(10) yes
C3 C4 C5 115.86(10) yes
C3 C4 H41 107.8(8) no
C5 C4 H41 109.9(8) no
C3 C4 H42 105.2(9) no
C5 C4 H42 110.8(9) no
H41 C4 H42 106.9(12) no
C4 C5 C6 110.85(9) yes
C4 C5 H51 109.0(8) no
C6 C5 H51 109.6(8) no
C4 C5 H52 110.1(8) no
C6 C5 H52 109.3(8) no
H51 C5 H52 107.9(12) no
C5 C6 C7 120.27(10) yes
C5 C6 C11 121.22(10) yes
C7 C6 C11 118.49(10) yes
C6 C7 C8 121.55(11) yes
C6 C7 H71 118.0(9) no
C8 C7 H71 120.4(9) no
C7 C8 C9 120.09(11) yes
C7 C8 H81 120.0(9) no
C9 C8 H81 119.9(9) no
C8 C9 C10 119.39(12) yes
C8 C9 H91 120.2(10) no
C10 C9 H91 120.4(10) no
C9 C10 C11 121.06(11) yes
C9 C10 H101 120.5(8) no
C11 C10 H101 118.4(8) no
C1 C11 C6 122.00(9) yes
C1 C11 C10 118.55(9) yes
C6 C11 C10 119.40(10) yes
C1 O12 C13 126.64(8) yes
O12 C13 C14 101.01(9) yes
O12 C13 C15 111.18(10) yes
C14 C13 C15 110.09(12) yes
O12 C13 C16 110.73(10) yes
C14 C13 C16 110.47(12) yes
C15 C13 C16 112.75(11) yes
C13 C14 H141 109.7(10) no
C13 C14 H142 110.3(10) no
H141 C14 H142 108.7(14) no
C13 C14 H143 106.8(10) no
H141 C14 H143 111.8(15) no
H142 C14 H143 109.5(14) no
C13 C15 H151 107.2(9) no
C13 C15 H152 110.4(9) no
H151 C15 H152 108.2(13) no
C13 C15 H153 113.3(10) no
H151 C15 H153 109.2(13) no
H152 C15 H153 108.4(13) no
C13 C16 H161 109.3(10) no
C13 C16 H162 109.1(10) no
H161 C16 H162 104.8(14) no
C13 C16 H163 113.8(10) no
H161 C16 H163 109.4(14) no
H162 C16 H163 110.0(14) no

loop_
_geom_bond_atom_site_label_1
_geom_bond_atom_site_label_2
_geom_bond_distance
_geom_bond_publ_flag
C1 C2 1.3520(14) yes
C1 C11 1.4879(14) yes
C1 O12 1.3579(12) yes
C2 C3 1.4674(15) yes
C2 H21 0.946(14) no
C3 C4 1.5097(16) yes
C3 O17 1.2302(14) yes
C4 C5 1.5203(17) yes
C4 H41 1.006(15) no
C4 H42 0.963(15) no
C5 C6 1.5005(15) yes
C5 H51 0.986(15) no
C5 H52 0.995(15) no
C6 C7 1.3950(16) yes
C6 C11 1.4041(14) yes
C7 C8 1.3839(18) yes
C7 H71 0.982(15) no
C8 C9 1.3830(19) yes
C8 H81 1.006(16) no
C9 C10 1.3873(17) yes
C9 H91 0.969(17) no
C10 C11 1.4019(15) yes
C10 H101 0.997(14) no
O12 C13 1.4783(13) yes
C13 C14 1.5217(18) yes
C13 C15 1.5159(19) yes
C13 C16 1.5203(18) yes
C14 H141 1.011(18) no
C14 H142 1.019(18) no
C14 H143 0.954(18) no
C15 H151 0.964(17) no
C15 H152 0.980(17) no
C15 H153 0.973(16) no
C16 H161 0.988(17) no
C16 H162 0.948(18) no
C16 H163 0.967(17) no

loop_
_geom_contact_atom_site_label_1
_geom_contact_atom_site_label_2
_geom_contact_distance
_geom_contact_site_symmetry_2
_geom_contact_publ_flag
O17 C2 3.358(2) 2_666 no
O17 O17 3.489(2) 2_666 no
O17 C15 3.509(2) 2_666 no
O17 C5 3.532(2) 4_565 no

loop_
_geom_torsion_atom_site_label_1
_geom_torsion_atom_site_label_2
_geom_torsion_atom_site_label_3
_geom_torsion_atom_site_label_4
_geom_torsion
_geom_torsion_publ_flag
O12 C1 C2 C3 -174.3(1) no
O12 C1 C11 C6 -143.0(1) no
O12 C1 C11 C10 34.7(1) no
O17 C3 C2 C1 149.2(1) no
O17 C3 C4 C5 167.1(1) no
C1 O12 C13 C14 -172.0(1) no
C1 O12 C13 C15 71.2(1) no
C1 O12 C13 C16 -55.0(1) no
C1 C2 C3 C4 -33.8(2) no
C1 C11 C6 C5 -4.8(2) no
C1 C11 C6 C7 177.0(1) no
C1 C11 C10 C9 -178.3(1) no
C2 C1 O12 C13 -10.6(2) no
C2 C1 C11 C6 41.3(2) no
C2 C1 C11 C10 -141.0(1) no
C2 C3 C4 C5 -9.9(2) no
C3 C2 C1 C11 0.7(2) no
C3 C4 C5 C6 72.2(1) no
C4 C5 C6 C7 113.0(1) no
C4 C5 C6 C11 -65.1(1) no
C5 C6 C7 C8 -177.3(1) no
C5 C6 C11 C10 177.5(1) no
C6 C7 C8 C9 0.0(2) no
C6 C11 C10 C9 -0.5(2) no
C7 C6 C11 C10 -0.7(2) no
C7 C8 C9 C10 -1.2(2) no
C8 C7 C6 C11 0.9(2) no
C8 C9 C10 C11 1.5(2) no
C11 C1 O12 C13 173.65(9) no

loop_
_cod_related_entry_id
_cod_related_entry_database
_cod_related_entry_code
1 ChemSpider 21120849
